data_7117080
loop_
_publ_author_name
'Cheng Chen'
'Li-Xuan Cai'
'Bin Tan'
'Ya-Jun Zhang'
'Xiao-Dong Yang'
'Jie Zhang'

_publ_section_title
;
 Ammonia detection by using flexible Lewis acidic sites in luminescent
 porous frameworks constructed from a bipyridinium derivative
;
_journal_name_full Chem.Commun.
_journal_page_first 8189
_journal_paper_doi 10.1039/C5cc01239B
_journal_volume 51
_journal_year 2015
_chemical_formula_moiety 'C44 H32 Cd2 Cl2 N4 O8'
_chemical_formula_sum 'C44 H32 Cd2 Cl2 N4 O8'
_chemical_formula_weight 1040.47
_chemical_name_systematic
; 
 ? 
;
_space_group_IT_number 2
_symmetry_cell_setting triclinic
_symmetry_space_group_name_Hall '-P 1'
_symmetry_space_group_name_H-M 'P -1'
_atom_sites_solution_hydrogens geom
_atom_sites_solution_primary direct
_atom_sites_solution_secondary difmap
_audit_creation_method SHELXL-97
_audit_update_record
;
2015-02-05 deposited with the CCDC.
2015-03-27 downloaded from the CCDC.
;
_cell_angle_alpha 100.842(5)
_cell_angle_beta 102.263(7)
_cell_angle_gamma 103.409(8)
_cell_formula_units_Z 2
_cell_length_a 8.9041(9)
_cell_length_b 17.9362(15)
_cell_length_c 18.9879(7)
_cell_measurement_reflns_used 7064
_cell_measurement_temperature 100(2)
_cell_measurement_theta_max 65.2807
_cell_measurement_theta_min 4.0111
_cell_volume 2791.2(4)
_computing_cell_refinement
; 
CrysAlisPro, Agilent Technologies, 
Version 1.171.36.20 (release 27-06-2012 CrysAlis171 .NET) 
(compiled Jul 11 2012,15:38:31) 
;
_computing_data_collection
; 
CrysAlisPro, Agilent Technologies, 
Version 1.171.36.20 (release 27-06-2012 CrysAlis171 .NET) 
(compiled Jul 11 2012,15:38:31) 
;
_computing_data_reduction
; 
CrysAlisPro, Agilent Technologies, 
Version 1.171.36.20 (release 27-06-2012 CrysAlis171 .NET) 
(compiled Jul 11 2012,15:38:31) 
;
_computing_molecular_graphics 'Bruker SHELXTL'
_computing_publication_material 'Bruker SHELXTL'
_computing_structure_refinement 'SHELXL-97 (Sheldrick, 1997)'
_computing_structure_solution 'SHELXS-97 (Sheldrick, 1990)'
_diffrn_ambient_temperature 100(2)
_diffrn_detector_area_resol_mean 10.3503
_diffrn_measured_fraction_theta_full 0.969
_diffrn_measured_fraction_theta_max 0.969
_diffrn_measurement_device_type 'SuperNova, Dual, Cu at zero, Atlas'
_diffrn_measurement_method '\w scans'
_diffrn_radiation_monochromator mirror
_diffrn_radiation_source 'SuperNova (Cu) X-ray Source'
_diffrn_radiation_type CuK\a
_diffrn_radiation_wavelength 1.54178
_diffrn_reflns_av_R_equivalents 0.0714
_diffrn_reflns_av_sigmaI/netI 0.0636
_diffrn_reflns_limit_h_max 10
_diffrn_reflns_limit_h_min -7
_diffrn_reflns_limit_k_max 17
_diffrn_reflns_limit_k_min -21
_diffrn_reflns_limit_l_max 22
_diffrn_reflns_limit_l_min -21
_diffrn_reflns_number 17414
_diffrn_reflns_theta_full 65.38
_diffrn_reflns_theta_max 65.38
_diffrn_reflns_theta_min 4.01
_exptl_absorpt_coefficient_mu 7.460
_exptl_absorpt_correction_T_max 1.00000
_exptl_absorpt_correction_T_min 0.73141
_exptl_absorpt_correction_type multi-scan
_exptl_absorpt_process_details
; 
CrysAlisPro, Agilent Technologies, 
Version 1.171.36.20 (release 27-06-2012 CrysAlis171 .NET) 
(compiled Jul 11 2012,15:38:31) 
Empirical absorption correction using spherical harmonics, 
 implemented in SCALE3 ABSPACK scaling algorithm. 
;
_exptl_crystal_colour yellowish
_exptl_crystal_density_diffrn 1.238
_exptl_crystal_density_method 'not measured'
_exptl_crystal_description block
_exptl_crystal_F_000 1136
_exptl_crystal_size_max 0.2
_exptl_crystal_size_mid 0.15
_exptl_crystal_size_min 0.10
_platon_squeeze_details ' ? '
_refine_diff_density_max 2.511
_refine_diff_density_min -1.724
_refine_diff_density_rms 0.133
_refine_ls_extinction_method none
_refine_ls_goodness_of_fit_ref 1.042
_refine_ls_hydrogen_treatment mixed
_refine_ls_matrix_type full
_refine_ls_number_parameters 578
_refine_ls_number_reflns 9300
_refine_ls_number_restraints 202
_refine_ls_restrained_S_all 1.032
_refine_ls_R_factor_all 0.0975
_refine_ls_R_factor_gt 0.0835
_refine_ls_shift/su_max 0.001
_refine_ls_shift/su_mean 0.000
_refine_ls_structure_factor_coef Fsqd
_refine_ls_weighting_details 'calc w=1/[\s^2^(Fo^2^)+(0.0300P)^2^+21.0000P] where P=(Fo^2^+2Fc^2^)/3'
_refine_ls_weighting_scheme calc
_refine_ls_wR_factor_gt 0.1849
_refine_ls_wR_factor_ref 0.1921
_reflns_number_gt 7016
_reflns_number_total 9300
_reflns_threshold_expression >2sigma(I)
_cod_data_source_file c5cc01239b2.cif
_cod_data_source_block 1-Cl
_cod_database_code 7117080

loop_
_symmetry_equiv_pos_as_xyz
'x, y, z'
'-x, -y, -z'

loop_
_atom_site_label
_atom_site_type_symbol
_atom_site_fract_x
_atom_site_fract_y
_atom_site_fract_z
_atom_site_U_iso_or_equiv
_atom_site_adp_type
_atom_site_occupancy
_atom_site_symmetry_multiplicity
_atom_site_calc_flag
_atom_site_refinement_flags
_atom_site_disorder_assembly
_atom_site_disorder_group
Cd1 Cd 0.29589(8) 0.26343(4) 0.45394(4) 0.0633(2) Uani 1 1 d . . .
Cd2 Cd 0.15312(10) 0.68226(4) 0.93272(4) 0.0790(2) Uani 1 1 d . A .
Cl Cl 0.4180(3) 0.32531(15) 0.36553(14) 0.0773(6) Uani 1 1 d . . .
Cl2 Cl -0.1383(5) 0.6735(2) 0.9042(3) 0.1362(14) Uani 1 1 d . . .
O1 O 0.3558(8) 0.3796(4) 0.5405(3) 0.0700(16) Uani 1 1 d . . .
O2 O 0.1975(9) 0.2808(4) 0.5643(4) 0.0786(18) Uani 1 1 d . . .
O3 O 0.2629(13) 0.6414(6) 0.8406(5) 0.126(4) Uani 1 1 d . A .
O4 O 0.1281(12) 0.5485(5) 0.8744(5) 0.109(3) Uani 1 1 d . A .
O5 O 0.2746(10) 0.1322(4) 0.4323(5) 0.091(2) Uani 1 1 d . . .
O6 O 0.5014(10) 0.2069(5) 0.5100(5) 0.095(2) Uani 1 1 d . . .
O7 O 0.2275(11) 0.8051(5) 0.9040(5) 0.104(3) Uani 1 1 d . A .
O8 O 0.3171(17) 0.8068(7) 1.0163(7) 0.189(7) Uani 1 1 d . A .
N1 N 0.0297(9) 0.2365(5) 0.3877(4) 0.0669(19) Uani 1 1 d . . .
N2 N -0.7727(11) 0.1417(6) 0.1816(5) 0.085(3) Uani 1 1 d . . .
N3 N 0.1990(15) 0.6434(5) 1.0449(5) 0.103(3) Uani 1 1 d D . .
N4 N 0.2847(9) 0.5378(5) 1.3844(4) 0.0634(18) Uani 1 1 d . . .
C1 C -0.0041(12) 0.2386(6) 0.3168(6) 0.074(3) Uani 1 1 d . . .
H1A H 0.0808 0.2534 0.2946 0.089 Uiso 1 1 calc R . .
C2 C -0.1661(12) 0.2191(7) 0.2733(5) 0.077(3) Uani 1 1 d . . .
H2A H -0.1890 0.2192 0.2221 0.093 Uiso 1 1 calc R . .
C3 C -0.2882(11) 0.2001(6) 0.3057(5) 0.067(2) Uani 1 1 d . . .
C4 C -0.2462(12) 0.2022(7) 0.3802(6) 0.082(3) Uani 1 1 d . . .
H4A H -0.3280 0.1916 0.4049 0.099 Uiso 1 1 calc R . .
C5 C -0.0929(14) 0.2189(7) 0.4188(6) 0.088(3) Uani 1 1 d . . .
H5A H -0.0695 0.2184 0.4699 0.106 Uiso 1 1 calc R . .
C6 C -0.4574(12) 0.1775(6) 0.2623(5) 0.069(2) Uani 1 1 d . . .
C7 C -0.5032(13) 0.2125(7) 0.2035(6) 0.080(3) Uani 1 1 d . . .
H7A H -0.4255 0.2494 0.1903 0.096 Uiso 1 1 calc R . .
C8 C -0.6608(14) 0.1922(7) 0.1661(6) 0.085(3) Uani 1 1 d . . .
H8A H -0.6911 0.2159 0.1267 0.102 Uiso 1 1 calc R . .
C9 C -0.7363(14) 0.1073(8) 0.2366(7) 0.095(3) Uani 1 1 d . . .
H9A H -0.8184 0.0720 0.2489 0.114 Uiso 1 1 calc R . .
C10 C -0.5759(14) 0.1235(7) 0.2763(7) 0.089(3) Uani 1 1 d . . .
H10A H -0.5490 0.0965 0.3135 0.107 Uiso 1 1 calc R . .
C11 C -0.9428(13) 0.1191(9) 0.1367(7) 0.110(4) Uani 1 1 d . . .
H11A H -0.9696 0.1667 0.1247 0.132 Uiso 1 1 calc R . .
H11B H -1.0141 0.0980 0.1662 0.132 Uiso 1 1 calc R . .
C12 C -0.9708(13) 0.0582(8) 0.0662(7) 0.088(3) Uani 1 1 d . . .
C13 C -0.968(2) 0.0768(10) 0.0004(8) 0.130(5) Uani 1 1 d . . .
H13A H -0.9440 0.1308 -0.0012 0.156 Uiso 1 1 calc R . .
C14 C -1.003(2) -0.0208(10) 0.0621(8) 0.146(7) Uani 1 1 d . . .
H14A H -1.0039 -0.0372 0.1068 0.175 Uiso 1 1 calc R . .
C17 C 0.2422(14) 0.6021(5) 1.1798(5) 0.081(3) Uani 1 1 d D . .
C15 C 0.212(4) 0.5723(9) 1.0464(15) 0.088(5) Uani 0.59(2) 1 d PDU A 1
H15A H 0.2073 0.5361 1.0019 0.106 Uiso 0.59(2) 1 calc PR A 1
C16 C 0.233(3) 0.5501(13) 1.1133(9) 0.089(5) Uani 0.59(2) 1 d PDU A 1
H16A H 0.2423 0.4985 1.1139 0.107 Uiso 0.59(2) 1 calc PR A 1
C18 C 0.201(3) 0.6711(10) 1.1724(9) 0.091(5) Uani 0.59(2) 1 d PDU A 1
H18A H 0.1866 0.7051 1.2137 0.109 Uiso 0.59(2) 1 calc PR A 1
C19 C 0.182(3) 0.6897(11) 1.1033(8) 0.090(5) Uani 0.59(2) 1 d PDU A 1
H19A H 0.1553 0.7372 1.0985 0.108 Uiso 0.59(2) 1 calc PR A 1
C15B C 0.158(5) 0.5694(11) 1.048(3) 0.096(6) Uani 0.41(2) 1 d PDU A 2
H15B H 0.1156 0.5300 1.0025 0.115 Uiso 0.41(2) 1 calc PR A 2
C16B C 0.172(5) 0.5438(19) 1.1135(13) 0.099(6) Uani 0.41(2) 1 d PDU A 2
H16B H 0.1351 0.4895 1.1128 0.119 Uiso 0.41(2) 1 calc PR A 2
C18B C 0.311(5) 0.6794(10) 1.1768(13) 0.100(6) Uani 0.41(2) 1 d PDU A 2
H18B H 0.3700 0.7193 1.2208 0.120 Uiso 0.41(2) 1 calc PR A 2
C19B C 0.289(4) 0.6961(14) 1.1069(10) 0.096(6) Uani 0.41(2) 1 d PDU A 2
H19B H 0.3420 0.7474 1.1037 0.115 Uiso 0.41(2) 1 calc PR A 2
C20 C 0.2600(13) 0.5801(6) 1.2513(5) 0.075(3) Uani 1 1 d . A .
C21 C 0.2407(14) 0.5015(6) 1.2545(6) 0.084(3) Uani 1 1 d . . .
H21A H 0.2175 0.4610 1.2102 0.101 Uiso 1 1 calc R A .
C22 C 0.2556(13) 0.4831(6) 1.3223(6) 0.076(3) Uani 1 1 d . A .
H22A H 0.2445 0.4297 1.3245 0.091 Uiso 1 1 calc R . .
C23 C 0.3056(12) 0.6130(6) 1.3832(6) 0.074(3) Uani 1 1 d . A .
H23A H 0.3290 0.6519 1.4286 0.088 Uiso 1 1 calc R . .
C24 C 0.2941(13) 0.6356(6) 1.3184(6) 0.078(3) Uani 1 1 d . . .
H24A H 0.3095 0.6899 1.3190 0.093 Uiso 1 1 calc R A .
C25 C 0.2971(12) 0.5152(6) 1.4562(5) 0.070(2) Uani 1 1 d . . .
H25A H 0.3855 0.5556 1.4952 0.084 Uiso 1 1 calc R . .
H25B H 0.3232 0.4641 1.4514 0.084 Uiso 1 1 calc R . .
C26 C 0.1418(10) 0.5076(5) 1.4797(5) 0.058(2) Uani 1 1 d . . .
C27 C 0.0123(13) 0.4403(7) 1.4455(6) 0.081(3) Uani 1 1 d . . .
H27A H 0.0201 0.3995 1.4076 0.097 Uiso 1 1 calc R . .
C28 C 0.1268(12) 0.5659(7) 1.5325(6) 0.080(3) Uani 1 1 d . . .
H28A H 0.2144 0.6121 1.5548 0.096 Uiso 1 1 calc R . .
C29 C 0.2710(11) 0.3517(6) 0.5803(5) 0.065(2) Uani 1 1 d . . .
C30 C 0.2590(11) 0.4077(6) 0.6473(5) 0.062(2) Uani 1 1 d . . .
C31 C 0.3327(12) 0.4869(6) 0.6629(6) 0.074(3) Uani 1 1 d . . .
H31A H 0.3960 0.5059 0.6321 0.089 Uiso 1 1 calc R . .
C32 C 0.3184(13) 0.5402(6) 0.7217(6) 0.080(3) Uani 1 1 d . . .
H32A H 0.3705 0.5949 0.7304 0.096 Uiso 1 1 calc R . .
C33 C 0.2288(12) 0.5146(6) 0.7683(5) 0.069(2) Uani 1 1 d . A .
C34 C 0.1566(15) 0.4353(7) 0.7544(6) 0.093(3) Uani 1 1 d . . .
H34A H 0.0956 0.4161 0.7860 0.112 Uiso 1 1 calc R . .
C35 C 0.1719(15) 0.3815(7) 0.6935(6) 0.086(3) Uani 1 1 d . . .
H35A H 0.1212 0.3265 0.6846 0.104 Uiso 1 1 calc R . .
C36 C 0.2057(14) 0.5711(7) 0.8322(7) 0.084(3) Uani 1 1 d . . .
C37 C 0.4097(15) 0.1412(6) 0.4758(6) 0.076(3) Uani 1 1 d . . .
C38 C 0.4570(13) 0.0675(6) 0.4881(6) 0.074(3) Uani 1 1 d . . .
C39 C 0.3627(15) -0.0056(7) 0.4485(7) 0.091(3) Uani 1 1 d . . .
H39A H 0.2673 -0.0105 0.4119 0.109 Uiso 1 1 calc R . .
C40 C 0.5966(15) 0.0735(6) 0.5394(7) 0.091(3) Uani 1 1 d . . .
H40A H 0.6658 0.1242 0.5667 0.110 Uiso 1 1 calc R . .
C41 C 0.3145(15) 0.8376(6) 0.9644(6) 0.084(3) Uani 1 1 d . . .
C42 C 0.4083(13) 0.9220(7) 0.9833(6) 0.079(3) Uani 1 1 d . A .
C43 C 0.4101(16) 0.9605(7) 0.9293(6) 0.100(4) Uani 1 1 d . . .
H43A H 0.3473 0.9347 0.8798 0.120 Uiso 1 1 calc R A .
C44 C 0.4947(18) 0.9610(7) 1.0537(7) 0.111(4) Uani 1 1 d . . .
H44A H 0.4909 0.9346 1.0925 0.133 Uiso 1 1 calc R A .

loop_
_atom_site_aniso_label
_atom_site_aniso_U_11
_atom_site_aniso_U_22
_atom_site_aniso_U_33
_atom_site_aniso_U_23
_atom_site_aniso_U_13
_atom_site_aniso_U_12
Cd1 0.0733(4) 0.0573(4) 0.0662(4) 0.0203(3) 0.0179(3) 0.0286(3)
Cd2 0.1140(6) 0.0693(4) 0.0605(4) 0.0224(3) 0.0278(4) 0.0302(4)
Cl 0.0933(17) 0.0725(15) 0.0797(15) 0.0255(12) 0.0372(13) 0.0312(13)
Cl2 0.114(3) 0.098(2) 0.189(4) 0.029(3) 0.025(3) 0.035(2)
O1 0.084(4) 0.073(4) 0.067(4) 0.025(3) 0.031(3) 0.035(3)
O2 0.099(5) 0.068(4) 0.072(4) 0.018(3) 0.036(4) 0.017(4)
O3 0.188(10) 0.092(6) 0.126(7) 0.015(5) 0.107(7) 0.043(6)
O4 0.162(8) 0.094(6) 0.085(5) 0.023(5) 0.066(6) 0.036(6)
O5 0.103(6) 0.072(5) 0.103(6) 0.030(4) 0.014(5) 0.037(4)
O6 0.107(6) 0.077(5) 0.116(6) 0.044(5) 0.023(5) 0.045(5)
O7 0.117(6) 0.085(6) 0.089(6) 0.012(4) 0.007(5) 0.017(5)
O8 0.231(14) 0.131(9) 0.140(9) 0.085(8) -0.032(9) -0.040(9)
N1 0.056(4) 0.080(5) 0.062(5) 0.020(4) 0.007(4) 0.022(4)
N2 0.080(6) 0.097(7) 0.072(6) 0.001(5) 0.009(5) 0.038(5)
N3 0.174(11) 0.088(7) 0.056(5) 0.028(5) 0.033(6) 0.046(7)
N4 0.067(5) 0.072(5) 0.058(4) 0.026(4) 0.013(3) 0.026(4)
C1 0.078(6) 0.077(7) 0.072(6) 0.016(5) 0.031(5) 0.022(5)
C2 0.085(7) 0.098(8) 0.053(5) 0.017(5) 0.012(5) 0.039(6)
C3 0.073(6) 0.075(6) 0.063(5) 0.017(5) 0.026(5) 0.031(5)
C4 0.066(6) 0.118(9) 0.065(6) 0.030(6) 0.016(5) 0.025(6)
C5 0.100(8) 0.105(9) 0.063(6) 0.035(6) 0.019(6) 0.028(7)
C6 0.073(6) 0.074(6) 0.057(5) 0.008(5) 0.016(5) 0.022(5)
C7 0.082(7) 0.082(7) 0.074(6) 0.022(5) 0.013(5) 0.023(6)
C8 0.081(7) 0.102(9) 0.075(7) 0.020(6) 0.014(6) 0.040(7)
C9 0.082(8) 0.093(9) 0.095(9) 0.021(7) 0.014(7) 0.009(6)
C10 0.085(8) 0.091(8) 0.087(8) 0.031(6) 0.013(6) 0.017(6)
C11 0.063(7) 0.148(12) 0.106(9) 0.007(9) 0.004(6) 0.040(7)
C12 0.069(6) 0.101(9) 0.080(8) 0.001(7) 0.004(5) 0.031(6)
C13 0.176(16) 0.119(12) 0.087(10) 0.022(9) 0.030(10) 0.036(11)
C14 0.192(18) 0.115(13) 0.084(10) 0.007(9) 0.010(10) -0.006(12)
C17 0.121(9) 0.069(6) 0.062(6) 0.028(5) 0.030(6) 0.030(6)
C15 0.134(14) 0.079(7) 0.064(6) 0.030(6) 0.038(9) 0.036(7)
C16 0.134(14) 0.079(7) 0.067(7) 0.034(6) 0.038(8) 0.032(8)
C18 0.136(13) 0.087(7) 0.068(7) 0.032(6) 0.038(9) 0.045(8)
C19 0.137(14) 0.087(7) 0.068(7) 0.035(6) 0.043(8) 0.046(8)
C15B 0.140(15) 0.086(8) 0.068(7) 0.032(7) 0.035(10) 0.024(9)
C16B 0.141(15) 0.087(8) 0.073(8) 0.031(7) 0.033(10) 0.026(9)
C18B 0.143(14) 0.090(8) 0.070(7) 0.032(7) 0.033(10) 0.026(9)
C19B 0.144(14) 0.084(8) 0.067(7) 0.036(7) 0.038(10) 0.026(9)
C20 0.093(7) 0.072(6) 0.062(6) 0.022(5) 0.016(5) 0.027(5)
C21 0.113(9) 0.070(7) 0.070(6) 0.022(5) 0.022(6) 0.029(6)
C22 0.103(8) 0.062(6) 0.074(6) 0.030(5) 0.028(6) 0.028(5)
C23 0.088(7) 0.067(6) 0.065(6) 0.018(5) 0.013(5) 0.025(5)
C24 0.099(8) 0.062(6) 0.074(6) 0.030(5) 0.016(6) 0.023(5)
C25 0.079(6) 0.080(6) 0.063(5) 0.036(5) 0.017(5) 0.034(5)
C26 0.062(5) 0.062(5) 0.055(5) 0.020(4) 0.011(4) 0.025(4)
C27 0.088(7) 0.085(7) 0.073(6) 0.018(6) 0.026(6) 0.031(6)
C28 0.065(6) 0.079(7) 0.090(7) 0.017(6) 0.014(5) 0.017(5)
C29 0.064(5) 0.075(7) 0.063(5) 0.023(5) 0.010(5) 0.034(5)
C30 0.063(5) 0.069(6) 0.060(5) 0.016(4) 0.017(4) 0.028(5)
C31 0.081(7) 0.072(6) 0.078(7) 0.021(5) 0.029(5) 0.027(5)
C32 0.095(7) 0.066(6) 0.082(7) 0.019(5) 0.034(6) 0.019(5)
C33 0.081(6) 0.078(7) 0.054(5) 0.012(5) 0.020(5) 0.033(5)
C34 0.117(9) 0.091(8) 0.085(8) 0.030(6) 0.050(7) 0.027(7)
C35 0.122(9) 0.070(7) 0.070(6) 0.016(5) 0.044(6) 0.018(6)
C36 0.091(8) 0.077(8) 0.083(7) 0.030(6) 0.018(6) 0.020(6)
C37 0.098(8) 0.061(6) 0.087(7) 0.026(5) 0.042(6) 0.034(6)
C38 0.093(7) 0.069(6) 0.085(7) 0.039(5) 0.038(6) 0.041(6)
C39 0.099(8) 0.077(8) 0.099(8) 0.028(6) 0.012(7) 0.039(7)
C40 0.104(9) 0.057(6) 0.122(10) 0.030(6) 0.030(7) 0.034(6)
C41 0.113(9) 0.067(6) 0.064(6) 0.019(5) 0.009(6) 0.021(6)
C42 0.090(7) 0.082(7) 0.063(6) 0.025(5) 0.013(5) 0.021(6)
C43 0.123(10) 0.088(8) 0.065(7) 0.018(6) 0.003(6) 0.005(7)
C44 0.152(12) 0.081(8) 0.082(8) 0.034(7) 0.016(8) 0.000(8)

loop_
_atom_type_symbol
_atom_type_description
_atom_type_scat_dispersion_real
_atom_type_scat_dispersion_imag
_atom_type_scat_source
C C 0.0181 0.0091 'International Tables Vol C Tables 4.2.6.8 and 6.1.1.4'
H H 0.0000 0.0000 'International Tables Vol C Tables 4.2.6.8 and 6.1.1.4'
N N 0.0311 0.0180 'International Tables Vol C Tables 4.2.6.8 and 6.1.1.4'
O O 0.0492 0.0322 'International Tables Vol C Tables 4.2.6.8 and 6.1.1.4'
Cl Cl 0.3639 0.7018 'International Tables Vol C Tables 4.2.6.8 and 6.1.1.4'
Cd Cd 0.1185 4.6533 'International Tables Vol C Tables 4.2.6.8 and 6.1.1.4'

loop_
_geom_angle_atom_site_label_1
_geom_angle_atom_site_label_2
_geom_angle_atom_site_label_3
_geom_angle
_geom_angle_site_symmetry_1
_geom_angle_site_symmetry_3
O5 Cd1 O1 146.6(3) . .
O5 Cd1 N1 90.7(3) . .
O1 Cd1 N1 106.7(3) . .
O5 Cd1 O2 99.8(3) . .
O1 Cd1 O2 55.1(2) . .
N1 Cd1 O2 85.5(3) . .
O5 Cd1 O6 55.2(3) . .
O1 Cd1 O6 100.5(3) . .
N1 Cd1 O6 145.2(3) . .
O2 Cd1 O6 93.0(3) . .
O5 Cd1 Cl 112.1(2) . .
O1 Cd1 Cl 94.11(18) . .
N1 Cd1 Cl 97.1(2) . .
O2 Cd1 Cl 147.96(18) . .
O6 Cd1 Cl 102.1(2) . .
O5 Cd1 C37 28.0(3) . .
O1 Cd1 C37 124.5(3) . .
N1 Cd1 C37 118.3(3) . .
O2 Cd1 C37 96.6(3) . .
O6 Cd1 C37 27.3(3) . .
Cl Cd1 C37 109.8(2) . .
O5 Cd1 C29 124.5(3) . .
O1 Cd1 C29 27.9(3) . .
N1 Cd1 C29 96.1(3) . .
O2 Cd1 C29 27.2(3) . .
O6 Cd1 C29 98.1(3) . .
Cl Cd1 C29 121.5(2) . .
C37 Cd1 C29 112.9(3) . .
O3 Cd2 N3 122.0(4) . .
O3 Cd2 O7 83.4(3) . .
N3 Cd2 O7 132.6(3) . .
O3 Cd2 O4 53.8(3) . .
N3 Cd2 O4 85.6(3) . .
O7 Cd2 O4 135.7(3) . .
O3 Cd2 O8 112.4(5) . .
N3 Cd2 O8 80.3(3) . .
O7 Cd2 O8 52.4(3) . .
O4 Cd2 O8 148.8(5) . .
O3 Cd2 Cl2 120.4(3) . .
N3 Cd2 Cl2 102.8(3) . .
O7 Cd2 Cl2 94.3(2) . .
O4 Cd2 Cl2 97.8(3) . .
O8 Cd2 Cl2 112.3(4) . .
O3 Cd2 C36 26.6(3) . .
N3 Cd2 C36 105.8(3) . .
O7 Cd2 C36 109.1(3) . .
O4 Cd2 C36 27.3(3) . .
O8 Cd2 C36 134.5(5) . .
Cl2 Cd2 C36 110.1(3) . .
O3 Cd2 C41 96.3(4) . .
N3 Cd2 C41 106.9(3) . .
O7 Cd2 C41 26.0(3) . .
O4 Cd2 C41 148.6(3) . .
O8 Cd2 C41 26.6(3) . .
Cl2 Cd2 C41 106.9(3) . .
C36 Cd2 C41 122.6(4) . .
C29 O1 Cd1 95.2(6) . .
C29 O2 Cd1 88.4(6) . .
C36 O3 Cd2 96.5(8) . .
C36 O4 Cd2 90.3(7) . .
C37 O5 Cd1 94.6(6) . .
C37 O6 Cd1 87.5(7) . .
C41 O7 Cd2 94.1(7) . .
C41 O8 Cd2 90.5(8) . .
C1 N1 C5 118.3(8) . .
C1 N1 Cd1 119.2(7) . .
C5 N1 Cd1 122.4(6) . .
C8 N2 C9 120.5(10) . .
C8 N2 C11 121.0(11) . .
C9 N2 C11 118.4(12) . .
C15B N3 C15 21(3) . .
C15B N3 C19 110(2) . .
C15 N3 C19 120.6(15) . .
C15B N3 C19B 117(2) . .
C15 N3 C19B 111(2) . .
C19 N3 C19B 41.0(15) . .
C15B N3 Cd2 123(2) . .
C15 N3 Cd2 121.2(13) . .
C19 N3 Cd2 117.1(9) . .
C19B N3 Cd2 119.4(12) . .
C22 N4 C23 120.3(8) . .
C22 N4 C25 119.9(8) . .
C23 N4 C25 119.8(8) . .
N1 C1 C2 120.9(9) . .
N1 C1 H1A 119.5 . .
C2 C1 H1A 119.5 . .
C3 C2 C1 119.6(9) . .
C3 C2 H2A 120.2 . .
C1 C2 H2A 120.2 . .
C2 C3 C4 117.0(9) . .
C2 C3 C6 121.4(9) . .
C4 C3 C6 121.6(9) . .
C5 C4 C3 121.7(10) . .
C5 C4 H4A 119.2 . .
C3 C4 H4A 119.2 . .
C4 C5 N1 122.3(10) . .
C4 C5 H5A 118.8 . .
N1 C5 H5A 118.8 . .
C10 C6 C7 117.0(10) . .
C10 C6 C3 123.0(10) . .
C7 C6 C3 120.0(9) . .
C8 C7 C6 118.5(11) . .
C8 C7 H7A 120.7 . .
C6 C7 H7A 120.7 . .
N2 C8 C7 123.4(11) . .
N2 C8 H8A 118.3 . .
C7 C8 H8A 118.3 . .
N2 C9 C10 119.4(12) . .
N2 C9 H9A 120.3 . .
C10 C9 H9A 120.3 . .
C6 C10 C9 121.1(11) . .
C6 C10 H10A 119.5 . .
C9 C10 H10A 119.5 . .
N2 C11 C12 111.1(9) . .
N2 C11 H11A 109.4 . .
C12 C11 H11A 109.4 . .
N2 C11 H11B 109.4 . .
C12 C11 H11B 109.4 . .
H11A C11 H11B 108.0 . .
C13 C12 C14 114.1(12) . .
C13 C12 C11 122.8(14) . .
C14 C12 C11 123.1(14) . .
C14 C13 C12 121.5(16) 2_355 .
C14 C13 H13A 119.3 2_355 .
C12 C13 H13A 119.3 . .
C13 C14 C12 124.4(16) 2_355 .
C13 C14 H14A 117.8 2_355 .
C12 C14 H14A 117.8 . .
C16B C17 C18 110(2) . .
C16B C17 C16 22(2) . .
C18 C17 C16 115.5(14) . .
C16B C17 C18B 118.9(19) . .
C18 C17 C18B 39.2(15) . .
C16 C17 C18B 108.8(18) . .
C16B C17 C20 119.9(19) . .
C18 C17 C20 120.3(10) . .
C16 C17 C20 123.1(13) . .
C18B C17 C20 120.9(12) . .
N3 C15 C16 120(2) . .
N3 C15 H15A 120.1 . .
C16 C15 H15A 120.1 . .
C15 C16 C17 122(2) . .
C15 C16 H16A 119.2 . .
C17 C16 H16A 119.2 . .
C17 C18 C19 119.0(15) . .
C17 C18 H18A 120.5 . .
C19 C18 H18A 120.5 . .
N3 C19 C18 121.9(15) . .
N3 C19 H19A 119.0 . .
C18 C19 H19A 119.0 . .
N3 C15B C16B 125(4) . .
N3 C15B H15B 117.4 . .
C16B C15B H15B 117.4 . .
C15B C16B C17 116(4) . .
C15B C16B H16B 121.8 . .
C17 C16B H16B 121.8 . .
C17 C18B C19B 118(2) . .
C17 C18B H18B 121.1 . .
C19B C18B H18B 121.1 . .
N3 C19B C18B 123(2) . .
N3 C19B H19B 118.6 . .
C18B C19B H19B 118.6 . .
C24 C20 C21 116.8(9) . .
C24 C20 C17 122.2(9) . .
C21 C20 C17 121.1(9) . .
C22 C21 C20 119.3(10) . .
C22 C21 H21A 120.4 . .
C20 C21 H21A 120.4 . .
N4 C22 C21 121.7(9) . .
N4 C22 H22A 119.2 . .
C21 C22 H22A 119.2 . .
N4 C23 C24 121.3(9) . .
N4 C23 H23A 119.4 . .
C24 C23 H23A 119.4 . .
C23 C24 C20 120.7(10) . .
C23 C24 H24A 119.7 . .
C20 C24 H24A 119.7 . .
N4 C25 C26 111.9(7) . .
N4 C25 H25A 109.2 . .
C26 C25 H25A 109.2 . .
N4 C25 H25B 109.2 . .
C26 C25 H25B 109.2 . .
H25A C25 H25B 107.9 . .
C28 C26 C27 119.5(9) . .
C28 C26 C25 121.0(9) . .
C27 C26 C25 119.5(9) . .
C28 C27 C26 118.8(10) 2_568 .
C28 C27 H27A 120.6 2_568 .
C26 C27 H27A 120.6 . .
C26 C28 C27 121.6(10) . 2_568
C26 C28 H28A 119.2 . .
C27 C28 H28A 119.2 2_568 .
O2 C29 O1 121.3(9) . .
O2 C29 C30 120.5(9) . .
O1 C29 C30 118.2(9) . .
O2 C29 Cd1 64.4(5) . .
O1 C29 Cd1 56.9(5) . .
C30 C29 Cd1 174.3(7) . .
C31 C30 C35 117.9(9) . .
C31 C30 C29 120.8(9) . .
C35 C30 C29 121.3(9) . .
C30 C31 C32 122.2(10) . .
C30 C31 H31A 118.9 . .
C32 C31 H31A 118.9 . .
C31 C32 C33 120.6(10) . .
C31 C32 H32A 119.7 . .
C33 C32 H32A 119.7 . .
C34 C33 C32 118.0(9) . .
C34 C33 C36 119.6(10) . .
C32 C33 C36 122.4(10) . .
C33 C34 C35 120.7(10) . .
C33 C34 H34A 119.7 . .
C35 C34 H34A 119.7 . .
C30 C35 C34 120.6(10) . .
C30 C35 H35A 119.7 . .
C34 C35 H35A 119.7 . .
O3 C36 O4 119.2(12) . .
O3 C36 C33 118.2(11) . .
O4 C36 C33 122.6(11) . .
O3 C36 Cd2 56.9(6) . .
O4 C36 Cd2 62.5(7) . .
C33 C36 Cd2 172.5(8) . .
O6 C37 O5 122.6(9) . .
O6 C37 C38 119.3(11) . .
O5 C37 C38 118.1(10) . .
O6 C37 Cd1 65.3(5) . .
O5 C37 Cd1 57.4(5) . .
C38 C37 Cd1 174.2(8) . .
C39 C38 C40 118.5(9) . .
C39 C38 C37 120.8(10) . .
C40 C38 C37 120.7(11) . .
C38 C39 C40 121.1(11) . 2_656
C38 C39 H39A 119.4 . .
C40 C39 H39A 119.4 2_656 .
C38 C40 C39 120.4(11) . 2_656
C38 C40 H40A 119.8 . .
C39 C40 H40A 119.8 2_656 .
O7 C41 O8 122.0(12) . .
O7 C41 C42 121.7(10) . .
O8 C41 C42 115.8(11) . .
O7 C41 Cd2 59.9(6) . .
O8 C41 Cd2 62.9(7) . .
C42 C41 Cd2 177.8(8) . .
C43 C42 C44 119.0(11) . .
C43 C42 C41 119.4(10) . .
C44 C42 C41 121.6(10) . .
C42 C43 C44 119.6(11) . 2_677
C42 C43 H43A 120.2 . .
C44 C43 H43A 120.2 2_677 .
C42 C44 C43 121.4(11) . 2_677
C42 C44 H44A 119.3 . .
C43 C44 H44A 119.3 2_677 .

loop_
_geom_bond_atom_site_label_1
_geom_bond_atom_site_label_2
_geom_bond_distance
_geom_bond_site_symmetry_2
Cd1 O5 2.267(7) .
Cd1 O1 2.270(6) .
Cd1 N1 2.325(7) .
Cd1 O2 2.433(6) .
Cd1 O6 2.439(7) .
Cd1 Cl 2.480(3) .
Cd1 C37 2.683(10) .
Cd1 C29 2.697(10) .
Cd2 O3 2.265(7) .
Cd2 N3 2.347(8) .
Cd2 O7 2.349(9) .
Cd2 O4 2.383(8) .
Cd2 O8 2.411(12) .
Cd2 Cl2 2.496(4) .
Cd2 C36 2.687(12) .
Cd2 C41 2.708(11) .
O1 C29 1.266(11) .
O2 C29 1.232(11) .
O3 C36 1.211(13) .
O4 C36 1.231(13) .
O5 C37 1.263(13) .
O6 C37 1.230(13) .
O7 C41 1.191(12) .
O8 C41 1.215(14) .
N1 C1 1.325(12) .
N1 C5 1.351(13) .
N2 C8 1.306(14) .
N2 C9 1.329(15) .
N2 C11 1.492(13) .
N3 C15B 1.310(12) .
N3 C15 1.313(11) .
N3 C19 1.314(11) .
N3 C19B 1.323(12) .
N4 C22 1.318(12) .
N4 C23 1.323(12) .
N4 C25 1.482(11) .
C1 C2 1.427(14) .
C1 H1A 0.9500 .
C2 C3 1.366(14) .
C2 H2A 0.9500 .
C3 C4 1.376(13) .
C3 C6 1.475(13) .
C4 C5 1.339(14) .
C4 H4A 0.9500 .
C5 H5A 0.9500 .
C6 C10 1.364(15) .
C6 C7 1.413(14) .
C7 C8 1.359(14) .
C7 H7A 0.9500 .
C8 H8A 0.9500 .
C9 C10 1.400(15) .
C9 H9A 0.9500 .
C10 H10A 0.9500 .
C11 C12 1.493(16) .
C11 H11A 0.9900 .
C11 H11B 0.9900 .
C12 C13 1.355(18) .
C12 C14 1.36(2) .
C13 C14 1.335(19) 2_355
C13 H13A 0.9500 .
C14 C13 1.335(19) 2_355
C14 H14A 0.9500 .
C17 C16B 1.392(10) .
C17 C18 1.392(9) .
C17 C16 1.396(9) .
C17 C18B 1.396(10) .
C17 C20 1.471(13) .
C15 C16 1.389(9) .
C15 H15A 0.9500 .
C16 H16A 0.9500 .
C18 C19 1.399(9) .
C18 H18A 0.9500 .
C19 H19A 0.9500 .
C15B C16B 1.390(10) .
C15B H15B 0.9500 .
C16B H16B 0.9500 .
C18B C19B 1.400(10) .
C18B H18B 0.9500 .
C19B H19B 0.9500 .
C20 C24 1.388(14) .
C20 C21 1.394(14) .
C21 C22 1.376(14) .
C21 H21A 0.9500 .
C22 H22A 0.9500 .
C23 C24 1.357(13) .
C23 H23A 0.9500 .
C24 H24A 0.9500 .
C25 C26 1.525(13) .
C25 H25A 0.9900 .
C25 H25B 0.9900 .
C26 C28 1.358(13) .
C26 C27 1.397(14) .
C27 C28 1.377(14) 2_568
C27 H27A 0.9500 .
C28 C27 1.377(14) 2_568
C28 H28A 0.9500 .
C29 C30 1.505(13) .
C30 C31 1.365(13) .
C30 C35 1.367(13) .
C31 C32 1.375(14) .
C31 H31A 0.9500 .
C32 C33 1.383(14) .
C32 H32A 0.9500 .
C33 C34 1.368(15) .
C33 C36 1.509(15) .
C34 C35 1.412(15) .
C34 H34A 0.9500 .
C35 H35A 0.9500 .
C37 C38 1.520(13) .
C38 C39 1.356(15) .
C38 C40 1.375(15) .
C39 C40 1.395(14) 2_656
C39 H39A 0.9500 .
C40 C39 1.395(14) 2_656
C40 H40A 0.9500 .
C41 C42 1.484(15) .
C42 C43 1.341(15) .
C42 C44 1.353(15) .
C43 C44 1.402(16) 2_677
C43 H43A 0.9500 .
C44 C43 1.402(16) 2_677
C44 H44A 0.9500 .

loop_
_platon_squeeze_void_nr
_platon_squeeze_void_average_x
_platon_squeeze_void_average_y
_platon_squeeze_void_average_z
_platon_squeeze_void_volume
_platon_squeeze_void_count_electrons
1 -0.045 -0.066 0.434 817.4 107.1
2 0.147 0.735 0.418 6.6 -0.3
3 0.853 0.265 0.582 6.3 -0.5
